data_1515579
loop_
_publ_author_name
'Liu, Peng'
'Liu, Yungen'
'Wong, Ella Lai-Ming'
'Xiang, Song'
'Che, Chi-Ming'

_publ_section_title
;
 Iron oligopyridine complexes as efficient catalysts for practical
 oxidation of arenes, alkanes, tertiary amines and N-acyl cyclic amines
 with Oxone
;
_journal_issue 11
_journal_name_full 'Chemical Science'
_journal_page_first 2187
_journal_paper_doi 10.1039/c1sc00234a
_journal_volume 2
_journal_year 2011
_chemical_formula_moiety 'C80 H50 Cl4 Fe1'
_chemical_formula_sum 'C77 H53.25 Cl4 Fe2 N17.5 O18'
_chemical_formula_weight 1765.12
_chemical_name_systematic
;
?
;
_space_group_IT_number 14
_symmetry_cell_setting monoclinic
_symmetry_space_group_name_Hall '-P 2ybc'
_symmetry_space_group_name_H-M 'P 1 21/c 1'
_atom_sites_solution_hydrogens geom
_atom_sites_solution_primary direct
_atom_sites_solution_secondary difmap
_audit_creation_method SHELXL-97
_cell_angle_alpha 90.00
_cell_angle_beta 115.78(3)
_cell_angle_gamma 90.00
_cell_formula_units_Z 8
_cell_length_a 28.005(6)
_cell_length_b 23.913(5)
_cell_length_c 25.973(5)
_cell_measurement_reflns_used 0
_cell_measurement_temperature 253(2)
_cell_measurement_theta_max 0
_cell_measurement_theta_min 0
_cell_volume 15663(7)
_computing_molecular_graphics 'Ortep-3 for Windows (Farrugia, 1997)'
_computing_publication_material 'WinGX publication routines (Farrugia, 1999)'
_computing_structure_refinement 'SHELXL-97 (Sheldrick, 1997)'
_computing_structure_solution 'SHELXS-97 (Sheldrick, 1997)'
_diffrn_ambient_temperature 253(2)
_diffrn_measured_fraction_theta_full 0.536
_diffrn_measured_fraction_theta_max 0.536
_diffrn_radiation_monochromator graphite
_diffrn_radiation_source 'fine-focus sealed tube'
_diffrn_radiation_type MoK\a
_diffrn_radiation_wavelength 0.71073
_diffrn_reflns_av_R_equivalents 0.1509
_diffrn_reflns_av_sigmaI/netI 0.4489
_diffrn_reflns_limit_h_max 30
_diffrn_reflns_limit_h_min -29
_diffrn_reflns_limit_k_max 23
_diffrn_reflns_limit_k_min -23
_diffrn_reflns_limit_l_max 26
_diffrn_reflns_limit_l_min -28
_diffrn_reflns_number 32462
_diffrn_reflns_theta_full 23.97
_diffrn_reflns_theta_max 23.97
_diffrn_reflns_theta_min 0.81
_exptl_absorpt_coefficient_mu 0.589
_exptl_absorpt_correction_type none
_exptl_crystal_colour orange
_exptl_crystal_density_diffrn 1.497
_exptl_crystal_density_method 'not measured'
_exptl_crystal_description prism
_exptl_crystal_F_000 7214
_exptl_crystal_size_max 0.4
_exptl_crystal_size_mid 0.15
_exptl_crystal_size_min 0.1
_refine_diff_density_max 0.831
_refine_diff_density_min -0.376
_refine_diff_density_rms 0.109
_refine_ls_extinction_method none
_refine_ls_goodness_of_fit_ref 0.808
_refine_ls_hydrogen_treatment mixed
_refine_ls_matrix_type full
_refine_ls_number_parameters 1149
_refine_ls_number_reflns 13123
_refine_ls_number_restraints 0
_refine_ls_restrained_S_all 0.808
_refine_ls_R_factor_all 0.2768
_refine_ls_R_factor_gt 0.1013
_refine_ls_shift/su_max 0.003
_refine_ls_shift/su_mean 0.000
_refine_ls_structure_factor_coef Fsqd
_refine_ls_weighting_details 'calc w=1/[\s^2^(Fo^2^)+(0.0747P)^2^+0.0000P] where P=(Fo^2^+2Fc^2^)/3'
_refine_ls_weighting_scheme calc
_refine_ls_wR_factor_gt 0.2199
_refine_ls_wR_factor_ref 0.2900
_reflns_number_gt 3437
_reflns_number_total 13123
_reflns_threshold_expression >2sigma(I)
_cod_data_source_file c1sc00234a.txt
_cod_data_source_block mar1546
_cod_original_cell_volume 15663(5)
_cod_original_formula_sum 'C77 H53.25 Cl4 Fe2 N17.50 O18'
_cod_database_code 1515579

loop_
_symmetry_equiv_pos_as_xyz
'x, y, z'
'-x, y+1/2, -z+1/2'
'-x, -y, -z'
'x, -y-1/2, z-1/2'

loop_
_atom_site_label
_atom_site_type_symbol
_atom_site_fract_x
_atom_site_fract_y
_atom_site_fract_z
_atom_site_U_iso_or_equiv
_atom_site_adp_type
_atom_site_occupancy
_atom_site_symmetry_multiplicity
_atom_site_calc_flag
_atom_site_refinement_flags
Fe1 Fe 0.02304(11) 0.33530(11) 0.76593(15) 0.0567(10) Uani 1 1 d .
Fe2 Fe 0.01535(11) 0.13223(11) 0.76799(14) 0.0540(10) Uani 1 1 d .
Fe3 Fe 0.49515(11) 0.80552(10) 0.24917(14) 0.0455(9) Uani 1 1 d .
Fe4 Fe 0.49945(11) 0.59105(9) 0.24851(14) 0.0408(8) Uani 1 1 d .
N1 N -0.0008(7) 0.4099(6) 0.6936(8) 0.065(6) Uani 1 1 d .
N2 N 0.0887(6) 0.3615(5) 0.7521(7) 0.046(4) Uani 1 1 d .
N3 N 0.0933(6) 0.3072(4) 0.8418(7) 0.043(5) Uani 1 1 d .
N4 N 0.0026(6) 0.2495(5) 0.8318(8) 0.050(5) Uani 1 1 d .
N5 N -0.0611(5) 0.1840(5) 0.7372(7) 0.043(5) Uani 1 1 d .
N6 N -0.0213(6) 0.1271(5) 0.6774(7) 0.050(5) Uani 1 1 d .
N7 N 0.0671(6) 0.0754(5) 0.7445(8) 0.041(4) Uani 1 1 d .
N8 N 0.0135(6) 0.3898(5) 0.8290(7) 0.044(5) Uani 1 1 d .
N9 N -0.0588(6) 0.3415(5) 0.7396(8) 0.053(5) Uani 1 1 d .
N10 N -0.0169(7) 0.2847(5) 0.6824(8) 0.056(5) Uani 1 1 d .
N11 N 0.0733(6) 0.2154(5) 0.7412(8) 0.045(5) Uani 1 1 d .
N12 N 0.0914(6) 0.1567(5) 0.8399(8) 0.048(5) Uani 1 1 d .
N13 N 0.0105(6) 0.1072(5) 0.8437(7) 0.049(5) Uani 1 1 d .
N14 N -0.0511(6) 0.0553(6) 0.7510(8) 0.061(5) Uani 1 1 d .
N15 N 0.4363(5) 0.8697(5) 0.1850(7) 0.046(5) Uani 1 1 d .
N16 N 0.5170(6) 0.8235(5) 0.1816(8) 0.051(6) Uani 1 1 d .
N17 N 0.5750(5) 0.7681(5) 0.2766(7) 0.039(4) Uani 1 1 d .
N18 N 0.5261(5) 0.7036(5) 0.3268(7) 0.038(4) Uani 1 1 d .
N19 N 0.4380(6) 0.6368(5) 0.2665(8) 0.041(5) Uani 1 1 d .
N20 N 0.4244(6) 0.5772(5) 0.1765(7) 0.040(5) Uani 1 1 d .
N21 N 0.5131(6) 0.5286(5) 0.1884(8) 0.051(5) Uani 1 1 d .
N22 N 0.5524(6) 0.8702(6) 0.3147(8) 0.058(5) Uani 1 1 d .
N23 N 0.4687(6) 0.8192(5) 0.3119(7) 0.039(4) Uani 1 1 d .
N24 N 0.4142(5) 0.7647(5) 0.2175(7) 0.035(4) Uani 1 1 d .
N25 N 0.4627(7) 0.7051(5) 0.1658(7) 0.049(5) Uani 1 1 d .
N26 N 0.5572(6) 0.6403(5) 0.2262(8) 0.047(5) Uani 1 1 d .
N27 N 0.5747(5) 0.5809(5) 0.3202(7) 0.031(4) Uani 1 1 d .
N28 N 0.4891(6) 0.5299(5) 0.3097(7) 0.046(5) Uani 1 1 d .
C1 C -0.0490(9) 0.4377(8) 0.6625(11) 0.071(7) Uiso 1 1 d .
H1 H -0.0728 0.4415 0.6785 0.085 Uiso 1 1 calc R
C2 C -0.0619(9) 0.4589(8) 0.6101(12) 0.093(8) Uiso 1 1 d .
H2 H -0.0941 0.4775 0.5914 0.111 Uiso 1 1 calc R
C3 C -0.0314(9) 0.4544(8) 0.5851(11) 0.091(8) Uiso 1 1 d .
H3 H -0.0430 0.4676 0.5480 0.110 Uiso 1 1 calc R
C4 C 0.0185(9) 0.4302(8) 0.6124(12) 0.083(7) Uiso 1 1 d .
H4 H 0.0419 0.4290 0.5958 0.099 Uiso 1 1 calc R
C5 C 0.0310(8) 0.4079(7) 0.6665(11) 0.056(6) Uiso 1 1 d .
C6 C 0.0843(9) 0.3874(7) 0.7036(12) 0.062(6) Uiso 1 1 d .
C7 C 0.1266(8) 0.3950(7) 0.6903(11) 0.074(7) Uiso 1 1 d .
H7 H 0.1227 0.4108 0.6560 0.089 Uiso 1 1 calc R
C8 C 0.1761(8) 0.3770(7) 0.7325(11) 0.073(6) Uiso 1 1 d .
H8 H 0.2059 0.3827 0.7260 0.087 Uiso 1 1 calc R
C9 C 0.1828(8) 0.3517(7) 0.7827(10) 0.062(6) Uiso 1 1 d .
H9 H 0.2156 0.3390 0.8094 0.075 Uiso 1 1 calc R
C10 C 0.1372(8) 0.3465(7) 0.7905(10) 0.046(6) Uiso 1 1 d .
C11 C 0.1405(8) 0.3229(7) 0.8445(10) 0.050(6) Uiso 1 1 d .
C12 C 0.1872(8) 0.3214(6) 0.8978(10) 0.050(5) Uiso 1 1 d .
H12 H 0.2196 0.3339 0.9005 0.060 Uiso 1 1 calc R
C13 C 0.1827(8) 0.3016(7) 0.9426(10) 0.070(6) Uiso 1 1 d .
H13 H 0.2129 0.2995 0.9773 0.084 Uiso 1 1 calc R
C14 C 0.1378(8) 0.2849(6) 0.9404(9) 0.056(6) Uiso 1 1 d .
H14 H 0.1370 0.2711 0.9735 0.067 Uiso 1 1 calc R
C15 C 0.0901(8) 0.2869(7) 0.8900(11) 0.054(6) Uiso 1 1 d .
C16 C 0.0388(8) 0.2665(7) 0.8819(10) 0.040(5) Uiso 1 1 d .
C17 C 0.0263(9) 0.2672(7) 0.9306(11) 0.085(7) Uiso 1 1 d .
H17 H 0.0510 0.2793 0.9663 0.102 Uiso 1 1 calc R
C18 C -0.0234(9) 0.2494(8) 0.9221(12) 0.100(8) Uiso 1 1 d .
H18 H -0.0327 0.2512 0.9523 0.120 Uiso 1 1 calc R
C19 C -0.0604(9) 0.2288(7) 0.8694(11) 0.075(7) Uiso 1 1 d .
H19 H -0.0934 0.2156 0.8640 0.090 Uiso 1 1 calc R
C20 C -0.0444(9) 0.2293(7) 0.8252(10) 0.052(6) Uiso 1 1 d .
C21 C -0.0826(8) 0.2104(7) 0.7683(10) 0.051(6) Uiso 1 1 d .
C22 C -0.1367(8) 0.2193(7) 0.7477(11) 0.071(7) Uiso 1 1 d .
H22 H -0.1504 0.2366 0.7704 0.085 Uiso 1 1 calc R
C23 C -0.1696(9) 0.2023(8) 0.6934(12) 0.089(7) Uiso 1 1 d .
H23 H -0.2061 0.2057 0.6804 0.107 Uiso 1 1 calc R
C24 C -0.1496(8) 0.1803(7) 0.6575(11) 0.075(7) Uiso 1 1 d .
H24 H -0.1711 0.1726 0.6192 0.090 Uiso 1 1 calc R
C25 C -0.0940(8) 0.1702(7) 0.6829(11) 0.052(6) Uiso 1 1 d .
C26 C -0.0717(8) 0.1443(7) 0.6473(10) 0.046(6) Uiso 1 1 d .
C27 C -0.0985(9) 0.1389(7) 0.5880(11) 0.079(7) Uiso 1 1 d .
H27 H -0.1329 0.1521 0.5678 0.095 Uiso 1 1 calc R
C28 C -0.0730(8) 0.1141(7) 0.5613(11) 0.086(7) Uiso 1 1 d .
H28 H -0.0898 0.1108 0.5216 0.103 Uiso 1 1 calc R
C29 C -0.0191(8) 0.0919(7) 0.5927(11) 0.077(7) Uiso 1 1 d .
H29 H -0.0018 0.0740 0.5738 0.093 Uiso 1 1 calc R
C30 C 0.0048(8) 0.0986(8) 0.6512(11) 0.057(6) Uiso 1 1 d .
C31 C 0.0565(8) 0.0748(7) 0.6913(10) 0.040(6) Uiso 1 1 d .
C32 C 0.0904(7) 0.0512(7) 0.6714(10) 0.064(6) Uiso 1 1 d .
H32 H 0.0824 0.0506 0.6327 0.077 Uiso 1 1 calc R
C33 C 0.1378(8) 0.0280(7) 0.7133(11) 0.063(6) Uiso 1 1 d .
H33 H 0.1632 0.0142 0.7027 0.076 Uiso 1 1 calc R
C34 C 0.1460(8) 0.0258(7) 0.7663(11) 0.070(7) Uiso 1 1 d .
H34 H 0.1759 0.0077 0.7931 0.084 Uiso 1 1 calc R
C35 C 0.1105(8) 0.0503(7) 0.7830(10) 0.059(6) Uiso 1 1 d .
H35 H 0.1167 0.0492 0.8212 0.071 Uiso 1 1 calc R
C36 C 0.0526(8) 0.4147(7) 0.8738(10) 0.053(6) Uiso 1 1 d .
H36 H 0.0864 0.4160 0.8756 0.063 Uiso 1 1 calc R
C37 C 0.0436(9) 0.4389(7) 0.9186(10) 0.077(7) Uiso 1 1 d .
H37 H 0.0702 0.4581 0.9484 0.092 Uiso 1 1 calc R
C38 C -0.0053(8) 0.4329(7) 0.9159(10) 0.074(7) Uiso 1 1 d .
H38 H -0.0113 0.4443 0.9468 0.089 Uiso 1 1 calc R
C39 C -0.0460(9) 0.4105(8) 0.8695(11) 0.077(7) Uiso 1 1 d .
H39 H -0.0803 0.4100 0.8667 0.093 Uiso 1 1 calc R
C40 C -0.0354(8) 0.3892(7) 0.8276(10) 0.047(5) Uiso 1 1 d .
C41 C -0.0774(9) 0.3674(8) 0.7738(11) 0.058(6) Uiso 1 1 d .
C42 C -0.1319(9) 0.3749(8) 0.7553(12) 0.085(7) Uiso 1 1 d .
H42 H -0.1460 0.3913 0.7781 0.102 Uiso 1 1 calc R
C43 C -0.1626(9) 0.3566(7) 0.7014(11) 0.075(7) Uiso 1 1 d .
H43 H -0.1990 0.3619 0.6877 0.091 Uiso 1 1 calc R
C44 C -0.1454(8) 0.3308(7) 0.6646(11) 0.073(7) Uiso 1 1 d .
H44 H -0.1690 0.3193 0.6281 0.088 Uiso 1 1 calc R
C45 C -0.0920(9) 0.3233(7) 0.6848(11) 0.055(6) Uiso 1 1 d .
C46 C -0.0691(9) 0.2983(7) 0.6519(11) 0.048(6) Uiso 1 1 d .
C47 C -0.0958(9) 0.2888(8) 0.5915(12) 0.093(8) Uiso 1 1 d .
H47 H -0.1311 0.2993 0.5710 0.112 Uiso 1 1 calc R
C48 C -0.0703(9) 0.2653(8) 0.5654(12) 0.102(8) Uiso 1 1 d .
H48 H -0.0879 0.2586 0.5263 0.122 Uiso 1 1 calc R
C49 C -0.0153(9) 0.2497(7) 0.5960(12) 0.084(7) Uiso 1 1 d .
H49 H 0.0040 0.2350 0.5777 0.100 Uiso 1 1 calc R
C50 C 0.0077(8) 0.2582(7) 0.6565(11) 0.052(6) Uiso 1 1 d .
C51 C 0.0600(8) 0.2373(8) 0.6877(12) 0.061(6) Uiso 1 1 d .
C52 C 0.0988(8) 0.2411(7) 0.6676(10) 0.069(6) Uiso 1 1 d .
H52 H 0.0909 0.2563 0.6318 0.083 Uiso 1 1 calc R
C53 C 0.1500(9) 0.2213(8) 0.7028(11) 0.085(7) Uiso 1 1 d .
H53 H 0.1764 0.2239 0.6904 0.102 Uiso 1 1 calc R
C54 C 0.1618(8) 0.1980(7) 0.7561(10) 0.072(6) Uiso 1 1 d .
H54 H 0.1953 0.1841 0.7792 0.086 Uiso 1 1 calc R
C55 C 0.1197(9) 0.1966(7) 0.7738(10) 0.055(6) Uiso 1 1 d .
C56 C 0.1330(8) 0.1749(7) 0.8336(10) 0.055(6) Uiso 1 1 d .
C57 C 0.1840(8) 0.1792(6) 0.8782(10) 0.056(6) Uiso 1 1 d .
H57 H 0.2122 0.1943 0.8729 0.068 Uiso 1 1 calc R
C58 C 0.1899(8) 0.1603(6) 0.9293(9) 0.057(6) Uiso 1 1 d .
H58 H 0.2237 0.1592 0.9594 0.068 Uiso 1 1 calc R
C59 C 0.1464(8) 0.1418(7) 0.9391(10) 0.068(6) Uiso 1 1 d .
H59 H 0.1509 0.1313 0.9754 0.082 Uiso 1 1 calc R
C60 C 0.0947(8) 0.1398(7) 0.8906(11) 0.052(6) Uiso 1 1 d .
C61 C 0.0474(8) 0.1202(6) 0.8940(10) 0.040(5) Uiso 1 1 d .
C62 C 0.0461(8) 0.1151(7) 0.9481(10) 0.068(6) Uiso 1 1 d .
H62 H 0.0740 0.1252 0.9826 0.082 Uiso 1 1 calc R
C63 C -0.0022(9) 0.0931(8) 0.9432(12) 0.087(7) Uiso 1 1 d .
H63 H -0.0076 0.0884 0.9759 0.105 Uiso 1 1 calc R
C64 C -0.0405(9) 0.0788(8) 0.8924(12) 0.081(7) Uiso 1 1 d .
H64 H -0.0723 0.0652 0.8906 0.098 Uiso 1 1 calc R
C65 C -0.0349(9) 0.0832(7) 0.8442(11) 0.056(6) Uiso 1 1 d .
C66 C -0.0693(9) 0.0611(7) 0.7895(11) 0.056(6) Uiso 1 1 d .
C67 C -0.1211(8) 0.0399(8) 0.7806(11) 0.082(7) Uiso 1 1 d .
H67 H -0.1342 0.0429 0.8078 0.098 Uiso 1 1 calc R
C68 C -0.1498(9) 0.0140(8) 0.7264(12) 0.082(7) Uiso 1 1 d .
H68 H -0.1840 0.0008 0.7159 0.098 Uiso 1 1 calc R
C69 C -0.1280(9) 0.0090(7) 0.6924(11) 0.076(7) Uiso 1 1 d .
H69 H -0.1472 -0.0107 0.6589 0.092 Uiso 1 1 calc R
C70 C -0.0798(8) 0.0293(7) 0.6994(11) 0.071(7) Uiso 1 1 d .
H70 H -0.0676 0.0257 0.6715 0.085 Uiso 1 1 calc R
C71 C 0.3939(8) 0.8960(7) 0.1871(10) 0.060(6) Uiso 1 1 d .
H71 H 0.3956 0.9019 0.2233 0.072 Uiso 1 1 calc R
C72 C 0.3495(9) 0.9146(7) 0.1420(11) 0.069(6) Uiso 1 1 d .
H72 H 0.3216 0.9311 0.1468 0.083 Uiso 1 1 calc R
C73 C 0.3482(9) 0.9078(8) 0.0905(11) 0.087(7) Uiso 1 1 d .
H73 H 0.3185 0.9197 0.0584 0.104 Uiso 1 1 calc R
C74 C 0.3899(8) 0.8835(8) 0.0834(11) 0.082(7) Uiso 1 1 d .
H74 H 0.3880 0.8785 0.0471 0.098 Uiso 1 1 calc R
C75 C 0.4333(8) 0.8672(7) 0.1306(11) 0.053(6) Uiso 1 1 d .
C76 C 0.4798(9) 0.8441(8) 0.1314(11) 0.059(7) Uiso 1 1 d .
C77 C 0.4923(8) 0.8466(7) 0.0856(10) 0.069(6) Uiso 1 1 d .
H77 H 0.4681 0.8607 0.0505 0.082 Uiso 1 1 calc R
C78 C 0.5401(8) 0.8282(7) 0.0929(11) 0.080(7) Uiso 1 1 d .
H78 H 0.5465 0.8278 0.0606 0.096 Uiso 1 1 calc R
C79 C 0.5797(8) 0.8105(6) 0.1417(9) 0.051(5) Uiso 1 1 d .
H79 H 0.6131 0.8008 0.1452 0.062 Uiso 1 1 calc R
C80 C 0.5644(9) 0.8078(7) 0.1898(10) 0.056(6) Uiso 1 1 d .
C81 C 0.5985(8) 0.7852(7) 0.2442(10) 0.046(6) Uiso 1 1 d .
C82 C 0.6553(8) 0.7867(6) 0.2675(10) 0.057(6) Uiso 1 1 d .
H82 H 0.6717 0.7987 0.2450 0.069 Uiso 1 1 calc R
C83 C 0.6852(8) 0.7704(7) 0.3228(10) 0.069(6) Uiso 1 1 d .
H83 H 0.7220 0.7727 0.3386 0.083 Uiso 1 1 calc R
C84 C 0.6604(7) 0.7505(6) 0.3551(10) 0.058(6) Uiso 1 1 d .
H84 H 0.6802 0.7391 0.3927 0.070 Uiso 1 1 calc R
C85 C 0.6045(7) 0.7479(6) 0.3295(10) 0.034(5) Uiso 1 1 d .
C86 C 0.5754(8) 0.7218(7) 0.3598(11) 0.052(6) Uiso 1 1 d .
C87 C 0.5986(8) 0.7144(7) 0.4186(10) 0.067(6) Uiso 1 1 d .
H87 H 0.6329 0.7276 0.4401 0.080 Uiso 1 1 calc R
C88 C 0.5720(8) 0.6876(7) 0.4467(10) 0.074(7) Uiso 1 1 d .
H88 H 0.5869 0.6818 0.4860 0.089 Uiso 1 1 calc R
C89 C 0.5216(8) 0.6710(7) 0.4101(10) 0.060(6) Uiso 1 1 d .
H89 H 0.5011 0.6546 0.4261 0.072 Uiso 1 1 calc R
C90 C 0.4995(8) 0.6766(7) 0.3526(11) 0.058(6) Uiso 1 1 d .
C91 C 0.4461(7) 0.6590(7) 0.3174(10) 0.041(5) Uiso 1 1 d .
C92 C 0.4051(7) 0.6657(6) 0.3327(9) 0.044(5) Uiso 1 1 d .
H92 H 0.4125 0.6787 0.3691 0.053 Uiso 1 1 calc R
C93 C 0.3547(8) 0.6538(7) 0.2962(10) 0.062(6) Uiso 1 1 d .
H93 H 0.3270 0.6607 0.3060 0.075 Uiso 1 1 calc R
C94 C 0.3452(9) 0.6317(7) 0.2452(10) 0.072(7) Uiso 1 1 d .
H94 H 0.3109 0.6212 0.2202 0.086 Uiso 1 1 calc R
C95 C 0.3858(9) 0.6245(7) 0.2295(11) 0.062(7) Uiso 1 1 d .
C96 C 0.3780(9) 0.5979(8) 0.1740(11) 0.062(6) Uiso 1 1 d .
C97 C 0.3313(8) 0.5982(7) 0.1260(10) 0.053(6) Uiso 1 1 d .
H97 H 0.3013 0.6158 0.1249 0.064 Uiso 1 1 calc R
C98 C 0.3310(8) 0.5727(7) 0.0817(10) 0.063(6) Uiso 1 1 d .
H98 H 0.2987 0.5695 0.0495 0.076 Uiso 1 1 calc R
C99 C 0.3751(8) 0.5503(7) 0.0791(10) 0.073(7) Uiso 1 1 d .
H99 H 0.3737 0.5345 0.0458 0.088 Uiso 1 1 calc R
C100 C 0.4239(8) 0.5527(7) 0.1315(10) 0.050(6) Uiso 1 1 d .
C101 C 0.4730(9) 0.5290(7) 0.1358(11) 0.049(6) Uiso 1 1 d .
C102 C 0.4823(8) 0.5027(7) 0.0944(10) 0.063(6) Uiso 1 1 d .
H102 H 0.4548 0.4998 0.0577 0.075 Uiso 1 1 calc R
C103 C 0.5307(8) 0.4805(7) 0.1051(10) 0.061(6) Uiso 1 1 d .
H103 H 0.5361 0.4655 0.0750 0.073 Uiso 1 1 calc R
C104 C 0.5694(8) 0.4798(6) 0.1564(10) 0.048(6) Uiso 1 1 d .
H104 H 0.6020 0.4634 0.1642 0.058 Uiso 1 1 calc R
C105 C 0.5592(8) 0.5049(7) 0.1984(10) 0.053(6) Uiso 1 1 d .
H105 H 0.5860 0.5052 0.2356 0.063 Uiso 1 1 calc R
C106 C 0.5928(9) 0.8947(8) 0.3107(11) 0.078(7) Uiso 1 1 d .
H106 H 0.5919 0.9019 0.2751 0.094 Uiso 1 1 calc R
C107 C 0.6373(9) 0.9098(7) 0.3608(11) 0.071(6) Uiso 1 1 d .
H107 H 0.6659 0.9265 0.3577 0.085 Uiso 1 1 calc R
C108 C 0.6402(10) 0.9009(8) 0.4151(12) 0.095(8) Uiso 1 1 d .
H108 H 0.6694 0.9102 0.4489 0.114 Uiso 1 1 calc R
C109 C 0.5940(9) 0.8762(7) 0.4129(11) 0.080(7) Uiso 1 1 d .
H109 H 0.5930 0.8703 0.4478 0.096 Uiso 1 1 calc R
C110 C 0.5512(9) 0.8603(8) 0.3664(12) 0.065(6) Uiso 1 1 d .
C111 C 0.5039(7) 0.8387(6) 0.3639(10) 0.037(5) Uiso 1 1 d .
C112 C 0.4911(8) 0.8393(7) 0.4113(10) 0.074(7) Uiso 1 1 d .
H112 H 0.5148 0.8514 0.4474 0.089 Uiso 1 1 calc R
C113 C 0.4411(8) 0.8206(7) 0.3997(10) 0.070(6) Uiso 1 1 d .
H113 H 0.4315 0.8202 0.4298 0.084 Uiso 1 1 calc R
C114 C 0.4028(9) 0.8017(7) 0.3457(11) 0.077(7) Uiso 1 1 d .
H114 H 0.3686 0.7910 0.3390 0.093 Uiso 1 1 calc R
C115 C 0.4205(8) 0.8008(6) 0.3046(9) 0.039(5) Uiso 1 1 d .
C116 C 0.3864(9) 0.7809(7) 0.2457(10) 0.057(6) Uiso 1 1 d .
C117 C 0.3317(8) 0.7798(7) 0.2240(11) 0.070(7) Uiso 1 1 d .
H117 H 0.3145 0.7920 0.2456 0.084 Uiso 1 1 calc R
C118 C 0.3040(9) 0.7600(7) 0.1696(11) 0.078(7) Uiso 1 1 d .
H118 H 0.2673 0.7573 0.1545 0.094 Uiso 1 1 calc R
C119 C 0.3284(7) 0.7443(6) 0.1374(10) 0.063(6) Uiso 1 1 d .
H119 H 0.3097 0.7330 0.0995 0.076 Uiso 1 1 calc R
C120 C 0.3858(8) 0.7460(7) 0.1654(11) 0.052(6) Uiso 1 1 d .
C121 C 0.4132(9) 0.7233(7) 0.1332(12) 0.059(7) Uiso 1 1 d .
C122 C 0.3907(9) 0.7194(8) 0.0760(12) 0.083(7) Uiso 1 1 d .
H122 H 0.3568 0.7333 0.0544 0.100 Uiso 1 1 calc R
C123 C 0.4185(8) 0.6945(7) 0.0497(10) 0.071(6) Uiso 1 1 d .
H123 H 0.4030 0.6919 0.0100 0.085 Uiso 1 1 calc R
C124 C 0.4662(9) 0.6743(8) 0.0791(12) 0.084(7) Uiso 1 1 d .
H124 H 0.4843 0.6560 0.0613 0.101 Uiso 1 1 calc R
C125 C 0.4885(8) 0.6815(7) 0.1378(10) 0.047(6) Uiso 1 1 d .
C126 C 0.5438(8) 0.6647(7) 0.1717(10) 0.053(6) Uiso 1 1 d .
C127 C 0.5847(7) 0.6715(6) 0.1579(10) 0.057(6) Uiso 1 1 d .
H127 H 0.5770 0.6850 0.1216 0.068 Uiso 1 1 calc R
C128 C 0.6345(7) 0.6605(6) 0.1922(10) 0.054(6) Uiso 1 1 d .
H128 H 0.6600 0.6669 0.1789 0.065 Uiso 1 1 calc R
C129 C 0.6516(8) 0.6388(6) 0.2495(9) 0.054(6) Uiso 1 1 d .
H129 H 0.6868 0.6316 0.2743 0.065 Uiso 1 1 calc R
C130 C 0.6091(8) 0.6298(6) 0.2637(9) 0.039(5) Uiso 1 1 d .
C131 C 0.6187(8) 0.6031(7) 0.3189(10) 0.048(6) Uiso 1 1 d .
C132 C 0.6676(7) 0.6017(6) 0.3648(9) 0.051(5) Uiso 1 1 d .
H132 H 0.6970 0.6176 0.3628 0.061 Uiso 1 1 calc R
C133 C 0.6717(8) 0.5756(6) 0.4147(9) 0.056(6) Uiso 1 1 d .
H133 H 0.7039 0.5735 0.4472 0.067 Uiso 1 1 calc R
C134 C 0.6263(7) 0.5530(6) 0.4137(9) 0.048(5) Uiso 1 1 d .
H134 H 0.6276 0.5352 0.4461 0.058 Uiso 1 1 calc R
C135 C 0.5782(7) 0.5565(6) 0.3649(9) 0.034(5) Uiso 1 1 d .
C136 C 0.5289(8) 0.5298(7) 0.3610(10) 0.039(5) Uiso 1 1 d .
C137 C 0.5247(8) 0.5064(7) 0.4092(10) 0.060(6) Uiso 1 1 d .
H137 H 0.5532 0.5080 0.4453 0.072 Uiso 1 1 calc R
C138 C 0.4782(7) 0.4815(6) 0.4021(9) 0.051(6) Uiso 1 1 d .
H138 H 0.4737 0.4658 0.4324 0.061 Uiso 1 1 calc R
C139 C 0.4393(8) 0.4811(6) 0.3482(10) 0.049(6) Uiso 1 1 d .
H139 H 0.4072 0.4643 0.3418 0.059 Uiso 1 1 calc R
C140 C 0.4443(8) 0.5045(6) 0.3013(9) 0.050(6) Uiso 1 1 d .
H140 H 0.4165 0.5022 0.2648 0.060 Uiso 1 1 calc R
N29 N 0.1047(8) 0.0162(6) 0.0578(9) 0.087(6) Uiso 1 1 d .
N30 N 0.0989(7) 0.9926(6) 0.5508(9) 0.082(6) Uiso 1 1 d .
N31 N 0.3752(8) 0.5808(7) 0.9469(10) 0.102(7) Uiso 1 1 d .
N32 N 0.6066(8) 0.5743(6) 0.5421(9) 0.085(6) Uiso 1 1 d .
C150 C 0.1085(12) 0.8603(10) 0.0389(14) 0.136(10) Uiso 1 1 d .
N34 N 0.4334(8) 0.5846(6) 0.4607(9) 0.092(6) Uiso 1 1 d .
N35 N 0.5610(8) 0.5850(7) 0.0347(10) 0.109(7) Uiso 1 1 d .
C141 C 0.1460(11) 0.0166(8) 0.0651(11) 0.089(8) Uiso 1 1 d .
C142 C 0.2022(10) 0.0205(8) 0.0752(12) 0.102(8) Uiso 1 1 d .
C143 C 0.1439(9) 0.9799(7) 0.5696(10) 0.066(7) Uiso 1 1 d .
C144 C 0.1987(10) 0.9639(9) 0.5895(12) 0.110(9) Uiso 1 1 d .
C145 C 0.3282(12) 0.5898(9) 0.9170(14) 0.107(9) Uiso 1 1 d .
C146 C 0.2731(11) 0.5992(9) 0.8904(13) 0.122(9) Uiso 1 1 d .
C147 C 0.6495(9) 0.5830(7) 0.5723(11) 0.068(6) Uiso 1 1 d .
C148 C 0.7079(9) 0.5923(7) 0.6138(11) 0.081(7) Uiso 1 1 d .
C149 C 0.1626(16) 0.8628(13) 0.0722(18) 0.185(14) Uiso 1 1 d .
N33 N 0.214(2) 0.8509(18) 0.086(2) 0.39(3) Uiso 1 1 d .
C151 C 0.3904(10) 0.5727(7) 0.4357(11) 0.069(7) Uiso 1 1 d .
C152 C 0.3379(10) 0.5623(8) 0.3946(12) 0.104(8) Uiso 1 1 d .
C153 C 0.6041(10) 0.5738(7) 0.0601(11) 0.071(7) Uiso 1 1 d .
C154 C 0.6596(9) 0.5586(8) 0.0948(11) 0.094(8) Uiso 1 1 d .
Cl1 Cl 0.2795(4) 0.5273(5) 0.7378(4) 0.154(4) Uani 1 1 d .
Cl2 Cl 0.2205(3) 0.5238(3) 0.4407(4) 0.089(2) Uani 1 1 d .
Cl3 Cl 0.1904(2) 0.3118(2) 0.5946(3) 0.0722(19) Uani 1 1 d .
Cl4 Cl 0.3212(2) 0.2651(3) 0.9179(3) 0.078(2) Uani 1 1 d .
Cl5 Cl 0.7772(5) 0.9729(4) 0.5334(5) 0.149(4) Uani 1 1 d .
Cl6 Cl 0.1731(4) 0.6869(3) 0.1103(5) 0.136(4) Uani 1 1 d .
Cl7 Cl 0.2867(4) 0.4477(5) 0.2385(5) 0.172(5) Uani 1 1 d .
Cl8 Cl 0.3108(3) 0.7278(3) 0.4102(4) 0.111(3) Uani 1 1 d .
O1 O 0.3016(14) 0.5791(13) 0.7508(17) 0.30(2) Uiso 1 1 d .
O2 O 0.2787(11) 0.5015(11) 0.7826(15) 0.236(13) Uiso 1 1 d .
O3 O 0.2307(11) 0.5376(9) 0.7004(14) 0.214(11) Uiso 1 1 d .
O4 O 0.3071(8) 0.4984(7) 0.7124(10) 0.161(8) Uiso 1 1 d .
O5 O 0.2695(8) 0.5087(7) 0.4725(10) 0.147(7) Uiso 1 1 d .
O6 O 0.2056(9) 0.5687(9) 0.4648(11) 0.192(9) Uiso 1 1 d .
O7 O 0.1860(8) 0.4812(8) 0.4314(10) 0.152(7) Uiso 1 1 d .
O8 O 0.2155(10) 0.5474(9) 0.3883(14) 0.217(11) Uiso 1 1 d .
O9 O 0.2217(8) 0.3254(8) 0.6533(12) 0.169(8) Uiso 1 1 d .
O10 O 0.1837(9) 0.2576(10) 0.5987(12) 0.214(10) Uiso 1 1 d .
O11 O 0.1417(9) 0.3384(8) 0.5680(11) 0.175(8) Uiso 1 1 d .
O12 O 0.2210(9) 0.3214(8) 0.5648(11) 0.176(8) Uiso 1 1 d .
O13 O 0.3054(7) 0.2319(7) 0.9518(9) 0.133(6) Uiso 1 1 d .
O14 O 0.3090(11) 0.3147(12) 0.9181(14) 0.249(13) Uiso 1 1 d .
O15 O 0.2907(11) 0.2494(11) 0.8572(16) 0.258(14) Uiso 1 1 d .
O16 O 0.3769(7) 0.2597(6) 0.9356(8) 0.122(6) Uiso 1 1 d .
O17 O 0.7886(12) 1.0358(13) 0.5346(15) 0.295(14) Uiso 1 1 d .
O18 O 0.7738(9) 0.9493(8) 0.5805(12) 0.176(9) Uiso 1 1 d .
O19 O 0.7581(13) 0.9555(12) 0.4834(18) 0.260(15) Uiso 1 1 d .
O20 O 0.8287(14) 0.9588(13) 0.5516(18) 0.301(19) Uiso 1 1 d .
O21 O 0.1322(10) 0.6611(10) 0.0890(12) 0.195(10) Uiso 1 1 d .
O22 O 0.2152(8) 0.6727(7) 0.1002(9) 0.142(7) Uiso 1 1 d .
O23 O 0.1743(8) 0.7384(10) 0.1346(12) 0.196(9) Uiso 1 1 d .
O24 O 0.1893(18) 0.6651(18) 0.160(2) 0.40(3) Uiso 1 1 d .
O25 O 0.3279(10) 0.4183(8) 0.2660(12) 0.187(10) Uiso 1 1 d .
O26 O 0.2736(8) 0.4860(8) 0.2680(10) 0.158(8) Uiso 1 1 d .
O27 O 0.3143(15) 0.4894(14) 0.2103(18) 0.337(19) Uiso 1 1 d .
O28 O 0.2491(12) 0.4297(11) 0.1962(16) 0.240(14) Uiso 1 1 d .
O29 O 0.2808(11) 0.6865(11) 0.3934(14) 0.242(13) Uiso 1 1 d .
O30 O 0.2950(10) 0.7663(10) 0.4382(13) 0.225(11) Uiso 1 1 d .
O31 O 0.3630(8) 0.7216(7) 0.4331(10) 0.151(7) Uiso 1 1 d .
O32 O 0.2951(15) 0.7555(15) 0.354(2) 0.36(2) Uiso 1 1 d .
O33 O 0.2223(12) 0.6931(11) -0.0087(15) 0.298(14) Uiso 1 1 d .
O34 O 0.1539(10) 0.1302(10) 0.5741(13) 0.241(11) Uiso 1 1 d .
O35 O 0.0810(7) 0.3494(6) 1.0536(9) 0.143(6) Uiso 1 1 d .
O36 O 0.2370(13) 0.6903(12) 0.4893(17) 0.330(16) Uiso 1 1 d .

loop_
_atom_site_aniso_label
_atom_site_aniso_U_11
_atom_site_aniso_U_22
_atom_site_aniso_U_33
_atom_site_aniso_U_23
_atom_site_aniso_U_13
_atom_site_aniso_U_12
Fe1 0.060(2) 0.068(2) 0.045(3) -0.0128(19) 0.027(2) -0.0093(16)
Fe2 0.059(2) 0.0611(19) 0.049(3) 0.0026(18) 0.030(2) 0.0050(15)
Fe3 0.0456(19) 0.0560(17) 0.038(3) 0.0016(17) 0.0215(18) 0.0012(15)
Fe4 0.0410(18) 0.0461(16) 0.031(2) -0.0006(17) 0.0114(17) -0.0035(14)
N1 0.060(13) 0.080(12) 0.054(17) -0.011(11) 0.024(13) 0.009(10)
N2 0.059(12) 0.049(9) 0.008(13) -0.001(9) -0.005(10) 0.001(8)
N3 0.070(12) 0.010(7) 0.053(15) 0.009(8) 0.030(11) 0.009(7)
N4 0.057(11) 0.018(8) 0.054(17) 0.002(8) 0.003(11) 0.017(8)
N5 0.018(9) 0.060(10) 0.040(15) 0.013(9) 0.004(10) 0.005(8)
N6 0.045(12) 0.042(9) 0.059(16) -0.007(9) 0.020(12) -0.008(8)
N7 0.050(12) 0.042(9) 0.024(15) 0.005(9) 0.011(11) 0.004(8)
N8 0.022(10) 0.060(10) 0.042(15) -0.008(9) 0.007(10) -0.005(8)
N9 0.089(13) 0.027(9) 0.033(16) 0.011(9) 0.018(13) 0.000(9)
N10 0.074(14) 0.054(10) 0.055(16) -0.020(10) 0.042(13) -0.029(9)
N11 0.048(12) 0.035(9) 0.038(15) -0.022(9) 0.006(11) -0.003(8)
N12 0.052(11) 0.035(9) 0.068(17) -0.010(9) 0.037(12) -0.001(8)
N13 0.043(11) 0.051(10) 0.028(15) -0.016(9) -0.007(11) 0.004(8)
N14 0.063(12) 0.068(11) 0.045(17) 0.006(11) 0.017(12) 0.003(9)
N15 0.038(10) 0.050(9) 0.043(16) -0.002(9) 0.010(10) 0.004(8)
N16 0.031(11) 0.038(9) 0.11(2) -0.015(10) 0.054(13) -0.004(8)
N17 0.056(11) 0.039(9) 0.022(14) 0.000(9) 0.017(11) -0.001(8)
N18 0.030(10) 0.033(8) 0.044(13) -0.014(9) 0.009(10) -0.009(7)
N19 0.049(12) 0.019(8) 0.058(16) 0.000(9) 0.028(11) 0.004(7)
N20 0.046(11) 0.029(8) 0.050(16) -0.004(9) 0.027(11) -0.025(7)
N21 0.046(12) 0.054(10) 0.050(17) 0.014(10) 0.018(12) 0.012(9)
N22 0.065(13) 0.054(10) 0.057(17) 0.013(10) 0.030(13) 0.011(9)
N23 0.044(11) 0.041(9) 0.028(14) -0.014(8) 0.010(10) 0.004(8)
N24 0.032(10) 0.047(9) 0.019(13) -0.005(9) 0.005(10) 0.001(8)
N25 0.084(14) 0.030(8) 0.048(15) -0.018(9) 0.044(13) -0.020(9)
N26 0.047(12) 0.015(8) 0.077(17) -0.006(9) 0.027(12) 0.003(7)
N27 0.050(11) 0.034(8) 0.020(13) 0.003(8) 0.025(10) 0.001(7)
N28 0.030(11) 0.071(11) 0.029(15) 0.000(9) 0.006(11) -0.013(9)
Cl1 0.098(7) 0.288(13) 0.071(8) 0.025(8) 0.033(6) 0.061(8)
Cl2 0.053(5) 0.106(5) 0.086(7) 0.005(5) 0.008(5) 0.005(4)
Cl3 0.065(5) 0.080(4) 0.061(6) 0.002(4) 0.017(4) -0.001(3)
Cl4 0.068(5) 0.079(4) 0.095(7) 0.021(4) 0.041(5) 0.002(4)
Cl5 0.201(11) 0.129(7) 0.085(10) -0.015(6) 0.031(8) -0.021(6)
Cl6 0.108(7) 0.106(6) 0.195(13) -0.046(7) 0.066(7) -0.041(5)
Cl7 0.080(7) 0.273(11) 0.133(11) -0.087(10) 0.017(7) 0.036(8)
Cl8 0.057(5) 0.109(5) 0.168(10) -0.023(6) 0.049(5) 0.005(4)

loop_
_atom_type_symbol
_atom_type_description
_atom_type_scat_dispersion_real
_atom_type_scat_dispersion_imag
_atom_type_scat_source
Fe Fe 0.3463 0.8444 'International Tables Vol C Tables 4.2.6.8 and 6.1.1.4'
N N 0.0061 0.0033 'International Tables Vol C Tables 4.2.6.8 and 6.1.1.4'
C C 0.0033 0.0016 'International Tables Vol C Tables 4.2.6.8 and 6.1.1.4'
Cl Cl 0.1484 0.1585 'International Tables Vol C Tables 4.2.6.8 and 6.1.1.4'
O O 0.0106 0.0060 'International Tables Vol C Tables 4.2.6.8 and 6.1.1.4'
H H 0.0000 0.0000 'International Tables Vol C Tables 4.2.6.8 and 6.1.1.4'

loop_
_geom_angle_atom_site_label_1
_geom_angle_atom_site_label_2
_geom_angle_atom_site_label_3
_geom_angle
N9 Fe1 N2 146.4(6)
N9 Fe1 N3 137.8(6)
N2 Fe1 N3 74.8(6)
N9 Fe1 N8 74.4(6)
N2 Fe1 N8 110.3(5)
N3 Fe1 N8 82.2(5)
N9 Fe1 N10 73.4(6)
N2 Fe1 N10 95.6(5)
N3 Fe1 N10 124.2(5)
N8 Fe1 N10 147.8(6)
N13 Fe2 N6 145.0(6)
N13 Fe2 N12 73.6(6)
N6 Fe2 N12 140.7(6)
N13 Fe2 N7 112.9(5)
N6 Fe2 N7 74.0(6)
N12 Fe2 N7 83.8(5)
N13 Fe2 N5 92.8(5)
N6 Fe2 N5 73.5(6)
N12 Fe2 N5 124.1(5)
N7 Fe2 N5 147.4(7)
N23 Fe3 N16 159.1(5)
N23 Fe3 N17 117.6(6)
N16 Fe3 N17 74.7(6)
N23 Fe3 N24 73.3(6)
N16 Fe3 N24 112.7(6)
N17 Fe3 N24 130.7(5)
N23 Fe3 N15 94.2(5)
N16 Fe3 N15 69.4(6)
N17 Fe3 N15 142.5(5)
N24 Fe3 N15 74.9(5)
N23 Fe3 N22 72.1(6)
N16 Fe3 N22 96.5(6)
N17 Fe3 N22 75.9(5)
N24 Fe3 N22 143.9(5)
N15 Fe3 N22 97.6(5)
N27 Fe4 N20 164.6(5)
N27 Fe4 N19 115.3(6)
N20 Fe4 N19 73.1(6)
N27 Fe4 N28 72.2(5)
N20 Fe4 N28 97.9(5)
N19 Fe4 N28 80.0(5)
N27 Fe4 N26 74.9(6)
N20 Fe4 N26 113.2(6)
N19 Fe4 N26 119.6(4)
N28 Fe4 N26 146.6(6)
N27 Fe4 N21 97.2(5)
N20 Fe4 N21 72.5(6)
N19 Fe4 N21 145.1(6)
N28 Fe4 N21 99.5(5)
N26 Fe4 N21 79.5(5)
C5 N1 C1 114(2)
C10 N2 C6 117.8(18)
C10 N2 Fe1 118.1(14)
C6 N2 Fe1 123.8(14)
C11 N3 C15 120.0(18)
C11 N3 Fe1 115.9(12)
C15 N3 Fe1 122.3(13)
C16 N4 C20 121.9(19)
C25 N5 C21 117.2(17)
C25 N5 Fe2 110.1(12)
C21 N5 Fe2 129.3(15)
C26 N6 C30 121(2)
C26 N6 Fe2 120.4(14)
C30 N6 Fe2 118.1(14)
C31 N7 C35 120.8(18)
C31 N7 Fe2 115.1(13)
C35 N7 Fe2 123.5(15)
C36 N8 C40 117.5(17)
C36 N8 Fe1 126.3(12)
C40 N8 Fe1 115.0(12)
C41 N9 C45 122.6(19)
C41 N9 Fe1 119.7(16)
C45 N9 Fe1 117.5(13)
C50 N10 C46 119(2)
C50 N10 Fe1 125.9(15)
C46 N10 Fe1 112.4(13)
C55 N11 C51 123.6(19)
C56 N12 C60 122.2(19)
C56 N12 Fe2 124.1(14)
C60 N12 Fe2 112.3(13)
C61 N13 C65 114.7(18)
C61 N13 Fe2 121.3(14)
C65 N13 Fe2 123.3(14)
C66 N14 C70 122(2)
C71 N15 C75 113.3(17)
C71 N15 Fe3 129.0(13)
C75 N15 Fe3 114.3(12)
C80 N16 C76 124.3(19)
C80 N16 Fe3 116.2(15)
C76 N16 Fe3 119.0(12)
C81 N17 C85 120.0(17)
C81 N17 Fe3 112.2(13)
C85 N17 Fe3 123.8(11)
C86 N18 C90 118.1(19)
C91 N19 C95 116.0(17)
C91 N19 Fe4 125.2(13)
C95 N19 Fe4 115.1(14)
C100 N20 C96 119.0(19)
C100 N20 Fe4 118.4(14)
C96 N20 Fe4 122.4(14)
C105 N21 C101 121.1(19)
C105 N21 Fe4 125.2(14)
C101 N21 Fe4 111.8(12)
C106 N22 C110 123(2)
C106 N22 Fe3 125.3(14)
C110 N22 Fe3 107.2(14)
C115 N23 C111 119.8(16)
C115 N23 Fe3 120.8(12)
C111 N23 Fe3 118.6(12)
C120 N24 C116 115.2(17)
C120 N24 Fe3 125.5(12)
C116 N24 Fe3 113.9(14)
C121 N25 C125 116(2)
C130 N26 C126 121.3(16)
C130 N26 Fe4 112.0(13)
C126 N26 Fe4 123.9(13)
C135 N27 C131 119.7(17)
C135 N27 Fe4 120.4(12)
C131 N27 Fe4 119.8(12)
C136 N28 C140 119.4(17)
C136 N28 Fe4 113.7(12)
C140 N28 Fe4 125.5(13)
C2 C1 N1 122(2)
C3 C2 C1 122(3)
C2 C3 C4 121(3)
C3 C4 C5 115(2)
N1 C5 C4 125(2)
N1 C5 C6 113(2)
C4 C5 C6 122(2)
N2 C6 C7 123(2)
N2 C6 C5 115(2)
C7 C6 C5 122(2)
C6 C7 C8 115(2)
C9 C8 C7 124(2)
C8 C9 C10 115(2)
N2 C10 C9 125(2)
N2 C10 C11 115.7(18)
C9 C10 C11 120(2)
N3 C11 C12 120.3(19)
N3 C11 C10 113.7(19)
C12 C11 C10 126(2)
C13 C12 C11 118(2)
C14 C13 C12 122(2)
C13 C14 C15 123(2)
N3 C15 C14 116.4(18)
N3 C15 C16 116(2)
C14 C15 C16 127(2)
N4 C16 C15 122.6(19)
N4 C16 C17 119.3(19)
C15 C16 C17 118(2)
C18 C17 C16 118(2)
C17 C18 C19 122(2)
C18 C19 C20 116(2)
N4 C20 C19 123(2)
N4 C20 C21 118.9(19)
C19 C20 C21 118(2)
N5 C21 C22 122(2)
N5 C21 C20 115.1(19)
C22 C21 C20 122(2)
C23 C22 C21 119(2)
C22 C23 C24 121(2)
C23 C24 C25 116(3)
N5 C25 C24 123.9(19)
N5 C25 C26 118.6(19)
C24 C25 C26 117(2)
N6 C26 C27 122.4(19)
N6 C26 C25 113(2)
C27 C26 C25 125(2)
C28 C27 C26 118(2)
C27 C28 C29 122(3)
C30 C29 C28 117(2)
N6 C30 C29 120(2)
N6 C30 C31 114(2)
C29 C30 C31 126(2)
N7 C31 C32 122(2)
N7 C31 C30 116.8(19)
C32 C31 C30 121(2)
C31 C32 C33 116(2)
C34 C33 C32 121(2)
C33 C34 C35 120(2)
N7 C35 C34 120(2)
N8 C36 C37 121.7(19)
C38 C37 C36 117(2)
C37 C38 C39 122(2)
C40 C39 C38 118(2)
C39 C40 N8 123(2)
C39 C40 C41 122(2)
N8 C40 C41 114.2(18)
N9 C41 C42 120(2)
N9 C41 C40 114(2)
C42 C41 C40 126(2)
C43 C42 C41 115(2)
C42 C43 C44 127(2)
C45 C44 C43 116(2)
C44 C45 N9 119(2)
C44 C45 C46 122(3)
N9 C45 C46 119(2)
N10 C46 C45 114(2)
N10 C46 C47 121(2)
C45 C46 C47 125(2)
C48 C47 C46 119(2)
C47 C48 C49 121(3)
C50 C49 C48 116(2)
N10 C50 C51 121(2)
N10 C50 C49 123(2)
C51 C50 C49 116(2)
N11 C51 C52 119(2)
N11 C51 C50 118(2)
C52 C51 C50 123(2)
C51 C52 C53 118(2)
C54 C53 C52 121(2)
C53 C54 C55 117(2)
N11 C55 C54 121(2)
N11 C55 C56 121.4(19)
C54 C55 C56 118(2)
N12 C56 C57 124(2)
N12 C56 C55 113.7(19)
C57 C56 C55 122(2)
C58 C57 C56 116(2)
C57 C58 C59 123(2)
C58 C59 C60 118(2)
N12 C60 C61 119(2)
N12 C60 C59 117.4(19)
C61 C60 C59 124(2)
N13 C61 C62 128.1(19)
N13 C61 C60 111.6(19)
C62 C61 C60 120(2)
C63 C62 C61 112(2)
C64 C63 C62 121(2)
C63 C64 C65 122(2)
C64 C65 N13 121(2)
C64 C65 C66 127(2)
N13 C65 C66 112(2)
N14 C66 C65 119(2)
N14 C66 C67 122(2)
C65 C66 C67 119(2)
C68 C67 C66 114(2)
C69 C68 C67 119(2)
C68 C69 C70 128(3)
C69 C70 N14 114(2)
C72 C71 N15 127(2)
C73 C72 C71 116(2)
C72 C73 C74 122(3)
C75 C74 C73 118(2)
C74 C75 N15 123(2)
C74 C75 C76 126(2)
N15 C75 C76 111(2)
N16 C76 C77 118(2)
N16 C76 C75 118(2)
C77 C76 C75 123(2)
C78 C77 C76 118(2)
C79 C78 C77 127(2)
C78 C79 C80 112.8(19)
N16 C80 C81 117.9(19)
N16 C80 C79 120(2)
C81 C80 C79 122(2)
N17 C81 C80 116.1(18)
N17 C81 C82 120(2)
C80 C81 C82 123(2)
C83 C82 C81 119.7(19)
C82 C83 C84 120(2)
C83 C84 C85 118(2)
N17 C85 C84 121.7(17)
N17 C85 C86 117.0(17)
C84 C85 C86 121(2)
N18 C86 C87 121.4(19)
N18 C86 C85 116(2)
C87 C86 C85 122(2)
C86 C87 C88 122(2)
C89 C88 C87 113(2)
C90 C89 C88 125(2)
C89 C90 N18 120(2)
C89 C90 C91 122(2)
N18 C90 C91 118(2)
N19 C91 C92 121.5(18)
N19 C91 C90 115.0(18)
C92 C91 C90 123(2)
C93 C92 C91 122(2)
C94 C93 C92 118(2)
C93 C94 C95 121(2)
C94 C95 N19 122(2)
C94 C95 C96 123(2)
N19 C95 C96 115(2)
C97 C96 N20 124(2)
C97 C96 C95 124(2)
N20 C96 C95 112(2)
C98 C97 C96 116(2)
C97 C98 C99 124(2)
C98 C99 C100 116(2)
N20 C100 C101 118(2)
N20 C100 C99 119.7(19)
C101 C100 C99 122(2)
N21 C101 C102 116(2)
N21 C101 C100 115.5(19)
C102 C101 C100 128(2)
C101 C102 C103 122(2)
C104 C103 C102 122(2)
C103 C104 C105 116.0(19)
N21 C105 C104 123(2)
N22 C106 C107 119(2)
C108 C107 C106 123(2)
C107 C108 C109 112(2)
C110 C109 C108 127(2)
C109 C110 N22 116(2)
C109 C110 C111 127(3)
N22 C110 C111 116(2)
N23 C111 C110 115.8(19)
N23 C111 C112 120.9(18)
C110 C111 C112 123(2)
C113 C112 C111 115(2)
C112 C113 C114 125(2)
C115 C114 C113 114(2)
N23 C115 C114 125(2)
N23 C115 C116 113.8(17)
C114 C115 C116 121(2)
N24 C116 C117 125(2)
N24 C116 C115 112.9(19)
C117 C116 C115 122(2)
C118 C117 C116 117(2)
C119 C118 C117 122(2)
C118 C119 C120 116(2)
N24 C120 C119 124.7(19)
N24 C120 C121 119(2)
C119 C120 C121 116(2)
N25 C121 C122 122(2)
N25 C121 C120 114(2)
C122 C121 C120 123(2)
C121 C122 C123 119(2)
C124 C123 C122 122(3)
C123 C124 C125 117(2)
N25 C125 C124 124(2)
N25 C125 C126 118(2)
C124 C125 C126 119(2)
C127 C126 N26 115.2(18)
C127 C126 C125 127(2)
N26 C126 C125 117.6(18)
C128 C127 C126 125(2)
C127 C128 C129 123.1(19)
C130 C129 C128 112.7(17)
N26 C130 C129 122.7(19)
N26 C130 C131 117.0(17)
C129 C130 C131 120.0(18)
N27 C131 C132 123(2)
N27 C131 C130 114.1(18)
C132 C131 C130 122.9(19)
C131 C132 C133 117.7(19)
C134 C133 C132 117(2)
C133 C134 C135 121.1(19)
N27 C135 C134 121.4(17)
N27 C135 C136 116.0(18)
C134 C135 C136 122.6(19)
N28 C136 C137 122.4(18)
N28 C136 C135 114.9(18)
C137 C136 C135 123(2)
C138 C137 C136 119(2)
C139 C138 C137 115.8(19)
C138 C139 C140 123.9(19)
N28 C140 C139 119(2)
N29 C141 C142 177(2)
N30 C143 C144 177(3)
N31 C145 C146 171(3)
N32 C147 C148 178(2)
N33 C149 C150 155(4)
N34 C151 C152 168(3)
N35 C153 C154 178(3)
O3 Cl1 O2 109(2)
O3 Cl1 O1 103(2)
O2 Cl1 O1 113(2)
O3 Cl1 O4 110.8(19)
O2 Cl1 O4 114.1(17)
O1 Cl1 O4 106.4(18)
O5 Cl2 O7 112.1(13)
O5 Cl2 O6 111.5(16)
O7 Cl2 O6 109.2(13)
O5 Cl2 O8 110.8(15)
O7 Cl2 O8 111.2(16)
O6 Cl2 O8 101.5(14)
O10 Cl3 O11 110.2(14)
O10 Cl3 O12 110.4(13)
O11 Cl3 O12 110.8(15)
O10 Cl3 O9 100.3(15)
O11 Cl3 O9 116.1(13)
O12 Cl3 O9 108.4(13)
O14 Cl4 O13 112.3(15)
O14 Cl4 O16 110.6(14)
O13 Cl4 O16 110.3(12)
O14 Cl4 O15 102.6(19)
O13 Cl4 O15 109.6(13)
O16 Cl4 O15 111.4(13)
O19 Cl5 O20 101(2)
O19 Cl5 O18 128.5(19)
O20 Cl5 O18 94(2)
O19 Cl5 O17 110(2)
O20 Cl5 O17 93.3(18)
O18 Cl5 O17 118.3(18)
O21 Cl6 O24 96(2)
O21 Cl6 O22 121.1(16)
O24 Cl6 O22 98(2)
O21 Cl6 O23 119.8(16)
O24 Cl6 O23 89(2)
O22 Cl6 O23 117.5(12)
O28 Cl7 O25 122(2)
O28 Cl7 O26 114.3(17)
O25 Cl7 O26 117.4(18)
O28 Cl7 O27 102(2)
O25 Cl7 O27 95.8(17)
O26 Cl7 O27 98.1(18)
O29 Cl8 O31 120.7(16)
O29 Cl8 O30 113.6(17)
O31 Cl8 O30 112.8(17)
O29 Cl8 O32 98(2)
O31 Cl8 O32 106.7(17)
O30 Cl8 O32 101.5(18)

loop_
_geom_bond_atom_site_label_1
_geom_bond_atom_site_label_2
_geom_bond_distance
Fe1 N9 2.093(16)
Fe1 N2 2.116(14)
Fe1 N3 2.199(16)
Fe1 N8 2.199(15)
Fe1 N10 2.304(16)
Fe2 N13 2.117(17)
Fe2 N6 2.122(17)
Fe2 N12 2.214(16)
Fe2 N7 2.255(13)
Fe2 N5 2.294(13)
Fe3 N23 2.087(14)
Fe3 N16 2.140(16)
Fe3 N17 2.219(14)
Fe3 N24 2.268(13)
Fe3 N15 2.337(15)
Fe3 N22 2.342(17)
Fe4 N27 2.135(15)
Fe4 N20 2.147(16)
Fe4 N19 2.252(12)
Fe4 N28 2.269(14)
Fe4 N26 2.270(13)
Fe4 N21 2.311(15)
N1 C5 1.35(2)
N1 C1 1.40(2)
N2 C10 1.34(2)
N2 C6 1.36(3)
N3 C11 1.348(18)
N3 C15 1.38(2)
N4 C16 1.32(2)
N4 C20 1.341(19)
N5 C25 1.35(2)
N5 C21 1.36(2)
N6 C26 1.35(2)
N6 C30 1.38(2)
N7 C31 1.28(2)
N7 C35 1.33(2)
N8 C36 1.34(2)
N8 C40 1.353(18)
N9 C41 1.36(2)
N9 C45 1.39(3)
N10 C50 1.32(2)
N10 C46 1.36(2)
N11 C55 1.29(2)
N11 C51 1.37(2)
N12 C56 1.320(19)
N12 C60 1.34(2)
N13 C61 1.30(2)
N13 C65 1.40(2)
N14 C66 1.31(2)
N14 C70 1.38(2)
N15 C71 1.366(18)
N15 C75 1.38(2)
N16 C80 1.304(19)
N16 C76 1.36(3)
N17 C81 1.336(19)
N17 C85 1.35(2)
N18 C86 1.34(2)
N18 C90 1.36(2)
N19 C91 1.35(2)
N19 C95 1.39(2)
N20 C100 1.30(2)
N20 C96 1.36(2)
N21 C105 1.327(18)
N21 C101 1.34(2)
N22 C106 1.32(2)
N22 C110 1.38(3)
N23 C115 1.352(17)
N23 C111 1.36(2)
N24 C120 1.32(2)
N24 C116 1.34(2)
N25 C121 1.34(2)
N25 C125 1.35(2)
N26 C130 1.38(2)
N26 C126 1.42(2)
N27 C135 1.26(2)
N27 C131 1.354(19)
N28 C136 1.31(2)
N28 C140 1.324(18)
C1 C2 1.35(3)
C2 C3 1.28(2)
C3 C4 1.39(3)
C4 C5 1.40(3)
C5 C6 1.46(3)
C6 C7 1.38(2)
C7 C8 1.41(3)
C8 C9 1.37(3)
C9 C10 1.383(19)
C10 C11 1.48(3)
C11 C12 1.43(3)
C12 C13 1.31(2)
C13 C14 1.299(19)
C14 C15 1.41(3)
C15 C16 1.44(2)
C16 C17 1.45(3)
C17 C18 1.38(2)
C18 C19 1.40(3)
C19 C20 1.40(2)
C20 C21 1.47(3)
C21 C22 1.39(2)
C22 C23 1.37(3)
C23 C24 1.38(2)
C24 C25 1.42(2)
C25 C26 1.46(2)
C26 C27 1.40(3)
C27 C28 1.33(2)
C28 C29 1.47(3)
C29 C30 1.38(3)
C30 C31 1.48(3)
C31 C32 1.38(2)
C32 C33 1.41(3)
C33 C34 1.29(3)
C34 C35 1.38(2)
C36 C37 1.42(2)
C37 C38 1.35(2)
C38 C39 1.36(3)
C39 C40 1.35(2)
C40 C41 1.48(3)
C41 C42 1.40(2)
C42 C43 1.36(3)
C43 C44 1.39(2)
C44 C45 1.37(2)
C45 C46 1.41(2)
C46 C47 1.43(3)
C47 C48 1.31(2)
C48 C49 1.44(3)
C49 C50 1.43(3)
C50 C51 1.42(2)
C51 C52 1.40(2)
C52 C53 1.41(3)
C53 C54 1.39(3)
C54 C55 1.44(2)
C55 C56 1.52(3)
C56 C57 1.40(3)
C57 C58 1.34(2)
C58 C59 1.42(2)
C59 C60 1.45(3)
C60 C61 1.44(2)
C61 C62 1.43(3)
C62 C63 1.41(2)
C63 C64 1.33(3)
C64 C65 1.33(3)
C65 C66 1.43(3)
C66 C67 1.46(2)
C67 C68 1.42(3)
C68 C69 1.28(2)
C69 C70 1.37(2)
C71 C72 1.36(3)
C72 C73 1.33(3)
C73 C74 1.39(2)
C74 C75 1.36(3)
C75 C76 1.40(2)
C76 C77 1.38(3)
C77 C78 1.34(2)
C78 C79 1.34(3)
C79 C80 1.49(2)
C80 C81 1.42(3)
C81 C82 1.44(2)
C82 C83 1.37(3)
C83 C84 1.39(2)
C84 C85 1.41(2)
C85 C86 1.49(2)
C86 C87 1.39(3)
C87 C88 1.40(2)
C88 C89 1.37(2)
C89 C90 1.35(3)
C90 C91 1.44(2)
C91 C92 1.377(19)
C92 C93 1.35(2)
C93 C94 1.34(3)
C94 C95 1.37(2)
C95 C96 1.50(3)
C96 C97 1.36(3)
C97 C98 1.30(2)
C98 C99 1.37(2)
C99 C100 1.45(3)
C100 C101 1.44(2)
C101 C102 1.37(2)
C102 C103 1.37(2)
C103 C104 1.30(3)
C104 C105 1.38(2)
C106 C107 1.40(3)
C107 C108 1.39(3)
C108 C109 1.40(2)
C109 C110 1.33(3)
C110 C111 1.40(2)
C111 C112 1.42(2)
C112 C113 1.37(2)
C113 C114 1.42(3)
C114 C115 1.36(2)
C115 C116 1.49(3)
C116 C117 1.38(2)
C117 C118 1.37(3)
C118 C119 1.35(2)
C119 C120 1.45(2)
C120 C121 1.46(2)
C121 C122 1.34(3)
C122 C123 1.37(2)
C123 C124 1.31(2)
C124 C125 1.38(3)
C125 C126 1.47(2)
C126 C127 1.350(19)
C127 C128 1.32(2)
C128 C129 1.45(2)
C129 C130 1.407(19)
C130 C131 1.48(2)
C131 C132 1.37(2)
C132 C133 1.40(2)
C133 C134 1.370(19)
C134 C135 1.39(2)
C135 C136 1.49(2)
C136 C137 1.42(2)
C137 C138 1.369(19)
C138 C139 1.35(3)
C139 C140 1.40(2)
N29 C141 1.09(2)
N30 C143 1.18(2)
N31 C145 1.22(3)
N32 C147 1.13(2)
C150 C149 1.38(4)
N34 C151 1.13(2)
N35 C153 1.13(2)
C141 C142 1.48(3)
C143 C144 1.44(3)
C145 C146 1.41(3)
C147 C148 1.53(3)
C149 N33 1.34(5)
C151 C152 1.41(3)
C153 C154 1.46(3)
Cl1 O3 1.31(3)
Cl1 O2 1.32(3)
Cl1 O1 1.36(3)
Cl1 O4 1.399(19)
Cl2 O5 1.31(2)
Cl2 O7 1.353(18)
Cl2 O6 1.39(2)
Cl2 O8 1.42(3)
Cl3 O10 1.32(2)
Cl3 O11 1.39(2)
Cl3 O12 1.40(2)
Cl3 O9 1.43(2)
Cl4 O14 1.23(3)
Cl4 O13 1.393(18)
Cl4 O16 1.427(16)
Cl4 O15 1.48(3)
Cl5 O19 1.24(4)
Cl5 O20 1.35(3)
Cl5 O18 1.39(2)
Cl5 O17 1.54(3)
Cl6 O21 1.20(2)
Cl6 O24 1.28(5)
Cl6 O22 1.357(17)
Cl6 O23 1.38(2)
Cl7 O28 1.22(3)
Cl7 O25 1.27(2)
Cl7 O26 1.34(2)
Cl7 O27 1.62(3)
Cl8 O29 1.25(3)
Cl8 O31 1.326(19)
Cl8 O30 1.36(2)
Cl8 O32 1.49(4)
